data_4308528
loop_
_publ_author_name
'Shu Qin Liu'
'Takayoshi Kuroda-Sowa'
'Hisashi Konaka'
'Yusaku Suenaga'
'Masahiko Maekawa'
'Tomonari Mizutani'
'Gui Ling Ning'
'Megumu Munakata'

_publ_section_title
;
Silver(I) Coordination Polymers of Fluorescent Oligo(phenylenevinylene)
with \p-\p Stackings: Luminescence and Conductivity
;
_journal_name_full 'Inorganic Chemistry'
_journal_page_first 1031
_journal_page_last 1036
_journal_paper_doi 10.1021/ic0400585
_journal_volume 44
_journal_year 2005
_chemical_formula_moiety 'C24 H22 Ag2 Cl2 O8 '
_chemical_formula_sum 'C24 H22 Ag2 Cl2 O8'
_chemical_formula_weight 725.07
_space_group_IT_number 2
_symmetry_cell_setting triclinic
_symmetry_Int_Tables_number 2
_symmetry_space_group_name_Hall '-P 1'
_symmetry_space_group_name_H-M 'P -1'
_cell_angle_alpha 68.85(2)
_cell_angle_beta 89.586(7)
_cell_angle_gamma 78.930(4)
_cell_formula_units_Z 1
_cell_length_a 7.949(3)
_cell_length_b 8.017(3)
_cell_length_c 10.106(6)
_cell_measurement_reflns_used 6889
_cell_measurement_temperature 150.2
_cell_measurement_theta_max 27.5
_cell_volume 588.1(5)
_computing_cell_refinement D*TREK
_computing_data_collection D*TREK
_computing_data_reduction 'teXsan Ver. 1.11'
_computing_publication_material 'teXsan Ver. 1.11'
_computing_structure_refinement SHELXL97
_computing_structure_solution SIR88
_diffrn_measured_fraction_theta_full 1.00
_diffrn_measured_fraction_theta_max 1.00
_diffrn_measurement_device_type 'Quantum CCD/Rigaku AFC8'
_diffrn_measurement_method \w
_diffrn_radiation_type 'Mo K\a'
_diffrn_radiation_wavelength 0.7107
_diffrn_reflns_av_R_equivalents 0.016
_diffrn_reflns_limit_h_max 10
_diffrn_reflns_limit_h_min -9
_diffrn_reflns_limit_k_max 9
_diffrn_reflns_limit_k_min -10
_diffrn_reflns_limit_l_max 13
_diffrn_reflns_limit_l_min -13
_diffrn_reflns_number 6901
_diffrn_reflns_theta_full 27.55
_diffrn_reflns_theta_max 27.55
_diffrn_reflns_theta_min 6.94
_exptl_absorpt_coefficient_mu 1.938
_exptl_absorpt_correction_T_max 0.679
_exptl_absorpt_correction_T_min 0.549
_exptl_absorpt_correction_type multi-scan
_exptl_absorpt_process_details '(Jacobson, 1998)'
_exptl_crystal_colour Yellow
_exptl_crystal_density_diffrn 2.047
_exptl_crystal_density_method 'not measured'
_exptl_crystal_description block
_exptl_crystal_F_000 358.0
_exptl_crystal_size_max 0.300
_exptl_crystal_size_mid 0.200
_exptl_crystal_size_min 0.200
_refine_diff_density_max 0.78
_refine_diff_density_min -0.48
_refine_ls_extinction_coef 0.0000
_refine_ls_extinction_expression Fc^*^=kFc[1+0.001xFc^2^\l^3^/sin(2\q)]^-1/4^
_refine_ls_extinction_method SHELXL
_refine_ls_goodness_of_fit_ref 1.073
_refine_ls_hydrogen_treatment refxyz
_refine_ls_number_parameters 205
_refine_ls_number_reflns 2520
_refine_ls_R_factor_gt 0.0203
_refine_ls_shift/su_max -0.0010
_refine_ls_structure_factor_coef Fsqd
_refine_ls_weighting_details 'w = 1/[\s^2^(Fo^2^) + (0.0286P)^2^+0.5229P] where P=(Fo^2^+2Fc^2^)/3'
_refine_ls_weighting_scheme calc
_refine_ls_wR_factor_ref 0.0537
_reflns_number_gt 2520
_reflns_number_total 2614
_reflns_threshold_expression >2.0sigma(I)
_cod_data_source_file ic0400585_s1_2.cif
_cod_data_source_block '[Ag2(bmsb)(ClO4)2]'
_cod_original_cell_volume 588.2(5)
_cod_original_sg_symbol_Hall '-P 1         '
_cod_original_sg_symbol_H-M 'P -1 '
_cod_original_formula_sum 'C24 H22 Ag2 Cl2 O8 '
_cod_database_code 4308528

loop_
_symmetry_equiv_pos_as_xyz
x,y,z
-x,-y,-z

loop_
_atom_site_label
_atom_site_type_symbol
_atom_site_fract_x
_atom_site_fract_y
_atom_site_fract_z
_atom_site_U_iso_or_equiv
_atom_site_adp_type
_atom_site_occupancy
_atom_site_calc_flag
_atom_site_refinement_flags
_atom_site_disorder_assembly
_atom_site_disorder_group
Ag(1) Ag 0.54981(4) 0.63438(4) 0.19468(3) 0.02214(8) Uani 0.91 d P . .
Ag(2) Ag 0.5558(4) 0.5636(5) 0.1965(4) 0.0262(7) Uani 0.09 d P . .
Cl(1) Cl 0.38444(5) 0.90880(5) -0.15105(4) 0.0139(1) Uani 1.00 d . . .
O(1) O 0.4687(2) 0.7264(2) -0.0569(1) 0.0252(3) Uani 1.00 d . . .
O(2) O 0.3394(2) 0.9015(2) -0.2857(1) 0.0238(3) Uani 1.00 d . . .
O(3) O 0.5019(2) 1.0314(2) -0.1704(2) 0.0287(3) Uani 1.00 d . . .
O(4) O 0.2328(2) 0.9706(2) -0.0898(2) 0.0237(3) Uani 1.00 d . . .
C(1) C 0.1704(3) 0.8819(2) 0.3838(2) 0.0251(4) Uani 1.00 d . . .
C(2) C 0.2220(2) 0.6914(2) 0.3829(2) 0.0116(3) Uani 1.00 d . . .
C(3) C 0.2447(2) 0.6679(2) 0.2519(2) 0.0130(3) Uani 1.00 d . . .
C(4) C 0.2912(2) 0.4944(3) 0.2445(2) 0.0153(3) Uani 1.00 d . . .
C(5) C 0.3156(3) 0.3402(2) 0.3699(2) 0.0186(3) Uani 1.00 d . . .
C(6) C 0.2893(2) 0.3609(2) 0.4985(2) 0.0166(3) Uani 1.00 d . . .
C(7) C 0.2415(2) 0.5348(2) 0.5074(2) 0.0107(3) Uani 1.00 d . . .
C(8) C 0.2063(2) 0.5564(2) 0.6446(2) 0.0129(3) Uani 1.00 d . . .
C(9) C 0.1505(2) 0.4318(2) 0.7590(2) 0.0111(3) Uani 1.00 d . . .
C(10) C 0.0800(2) 0.4690(2) 0.8836(2) 0.0100(3) Uani 1.00 d . . .
C(11) C 0.0341(2) 0.6459(2) 0.8854(2) 0.0122(3) Uani 1.00 d . . .
C(12) C 0.0444(2) 0.3233(2) 1.0009(2) 0.0119(3) Uani 1.00 d . . .
H(1) H 0.062(4) 0.903(3) 0.411(3) 0.0194 Uiso 1.00 d . . .
H(2) H 0.181(3) 0.972(3) 0.292(3) 0.0194 Uiso 1.00 d . . .
H(3) H 0.240(3) 0.903(3) 0.448(3) 0.0194 Uiso 1.00 d . . .
H(4) H 0.219(3) 0.773(3) 0.167(3) 0.0194 Uiso 1.00 d . . .
H(5) H 0.298(3) 0.484(3) 0.155(3) 0.0194 Uiso 1.00 d . . .
H(6) H 0.358(3) 0.208(3) 0.373(3) 0.0194 Uiso 1.00 d . . .
H(7) H 0.302(3) 0.255(3) 0.582(3) 0.0194 Uiso 1.00 d . . .
H(8) H 0.205(3) 0.677(3) 0.648(3) 0.0194 Uiso 1.00 d . . .
H(9) H 0.137(3) 0.314(3) 0.756(3) 0.0194 Uiso 1.00 d . . .
H(10) H 0.056(3) 0.743(3) 0.809(3) 0.0194 Uiso 1.00 d . . .
H(11) H 0.073(3) 0.199(3) 1.002(3) 0.0194 Uiso 1.00 d . . .

loop_
_atom_site_aniso_label
_atom_site_aniso_U_11
_atom_site_aniso_U_22
_atom_site_aniso_U_33
_atom_site_aniso_U_12
_atom_site_aniso_U_13
_atom_site_aniso_U_23
Ag(1) 0.00961(9) 0.0381(2) 0.0147(1) -0.0048(1) 0.00037(6) -0.0050(1)
Ag(2) 0.0148(10) 0.047(2) 0.020(1) -0.006(1) 0.0041(6) -0.016(1)
Cl(1) 0.0181(2) 0.0123(2) 0.0099(2) -0.0034(1) 0.0023(1) -0.0024(1)
O(1) 0.0353(8) 0.0167(6) 0.0143(6) 0.0061(6) 0.0004(6) -0.0004(5)
O(2) 0.0344(8) 0.0253(7) 0.0123(6) -0.0068(6) -0.0012(5) -0.0073(5)
O(3) 0.0300(8) 0.0306(7) 0.0296(8) -0.0185(6) 0.0045(6) -0.0098(6)
O(4) 0.0264(7) 0.0190(6) 0.0253(7) -0.0025(5) 0.0117(6) -0.0090(5)
C(1) 0.042(1) 0.0119(8) 0.0167(9) -0.0004(8) 0.0088(8) -0.0024(7)
C(2) 0.0121(7) 0.0123(7) 0.0093(7) -0.0021(6) 0.0024(6) -0.0027(6)
C(3) 0.0101(7) 0.0192(8) 0.0078(7) -0.0040(6) 0.0012(5) -0.0022(6)
C(4) 0.0129(8) 0.0264(9) 0.0113(7) -0.0075(6) 0.0041(6) -0.0107(7)
C(5) 0.0228(9) 0.0168(8) 0.0197(9) -0.0049(7) 0.0062(7) -0.0102(7)
C(6) 0.0238(9) 0.0115(7) 0.0121(8) -0.0031(6) 0.0039(6) -0.0019(6)
C(7) 0.0118(7) 0.0132(7) 0.0068(7) -0.0031(6) 0.0023(5) -0.0032(6)
C(8) 0.0167(8) 0.0130(7) 0.0092(7) -0.0026(6) 0.0027(6) -0.0045(6)
C(9) 0.0100(7) 0.0139(7) 0.0098(7) -0.0021(6) 0.0016(6) -0.0051(6)
C(10) 0.0078(7) 0.0142(7) 0.0075(7) -0.0024(5) 0.0008(5) -0.0034(6)
C(11) 0.0138(7) 0.0116(7) 0.0094(7) -0.0040(6) 0.0025(6) -0.0012(6)
C(12) 0.0137(7) 0.0106(7) 0.0113(7) -0.0025(6) 0.0022(6) -0.0036(6)

loop_
_atom_type_symbol
_atom_type_description
_atom_type_scat_dispersion_real
_atom_type_scat_dispersion_imag
_atom_type_scat_source
C C 0.003 0.002
;International Tables for Crystallography
(1992, Vol. C, Tables 4.2.6.8 and 6.1.1.4)
;
H H 0.000 0.000
;International Tables for Crystallography
(1992, Vol. C, Table 6.1.1.4)
;
Ag Ag -0.897 1.101
;International Tables for Crystallography
(1992, Vol. C, Tables 4.2.6.8 and 6.1.1.4)
;
Cl Cl 0.148 0.159
;International Tables for Crystallography
(1992, Vol. C, Tables 4.2.6.8 and 6.1.1.4)
;
O O 0.011 0.006
;International Tables for Crystallography
(1992, Vol. C, Tables 4.2.6.8 and 6.1.1.4)
;

loop_
_geom_angle_atom_site_label_1
_geom_angle_atom_site_label_2
_geom_angle_atom_site_label_3
_geom_angle
_geom_angle_site_symmetry_1
_geom_angle_site_symmetry_2
_geom_angle_site_symmetry_3
_geom_angle_publ_flag
O(1) Ag(1) O(3) 90.36(5) . . 2_675 yes
O(1) Ag(1) C(3) 91.28(6) . . . yes
O(1) Ag(1) C(4) 87.48(6) . . . yes
O(1) Ag(1) C(8) 136.29(6) . . 2_666 yes
O(1) Ag(1) C(9) 112.08(6) . . 2_666 yes
O(3) Ag(1) C(3) 82.32(6) 2_675 . . yes
O(3) Ag(1) C(4) 114.81(6) 2_675 . . yes
O(3) Ag(1) C(8) 113.68(6) 2_675 . 2_666 yes
O(3) Ag(1) C(9) 97.23(6) 2_675 . 2_666 yes
C(3) Ag(1) C(4) 32.70(7) . . . yes
C(3) Ag(1) C(8) 126.29(5) . . 2_666 yes
C(3) Ag(1) C(9) 156.64(6) . . 2_666 yes
C(4) Ag(1) C(8) 111.61(6) . . 2_666 yes
C(4) Ag(1) C(9) 142.64(5) . . 2_666 yes
C(8) Ag(1) C(9) 33.19(5) 2_666 . 2_666 yes
O(1) Ag(2) C(4) 91.9(1) . . . yes
O(1) Ag(2) C(8) 142.4(2) . . 2_666 yes
O(1) Ag(2) C(9) 110.1(1) . . 2_666 yes
C(4) Ag(2) C(8) 124.6(1) . . 2_666 yes
C(4) Ag(2) C(9) 158.0(2) . . 2_666 yes
C(8) Ag(2) C(9) 33.71(7) 2_666 . 2_666 yes
O(1) Cl(1) O(2) 108.61(9) . . . yes
O(1) Cl(1) O(3) 109.08(9) . . . yes
O(1) Cl(1) O(4) 109.61(8) . . . yes
O(2) Cl(1) O(3) 109.49(9) . . . yes
O(2) Cl(1) O(4) 110.07(9) . . . yes
O(3) Cl(1) O(4) 109.9(1) . . . yes
Ag(1) O(1) Cl(1) 125.87(10) . . . yes
Ag(2) O(1) Cl(1) 138.3(1) . . . yes
Ag(1) O(3) Cl(1) 131.09(9) 2_675 . . yes
C(1) C(2) C(3) 119.1(1) . . . yes
C(1) C(2) C(7) 122.6(2) . . . yes
C(3) C(2) C(7) 118.3(2) . . . yes
Ag(1) C(3) C(2) 111.9(1) . . . yes
Ag(1) C(3) C(4) 74.2(1) . . . yes
C(2) C(3) C(4) 121.6(1) . . . yes
Ag(1) C(4) C(3) 73.1(1) . . . yes
Ag(1) C(4) C(5) 112.2(1) . . . yes
Ag(2) C(4) C(3) 85.4(2) . . . yes
Ag(2) C(4) C(5) 106.1(1) . . . yes
C(3) C(4) C(5) 119.3(2) . . . yes
C(4) C(5) C(6) 119.7(2) . . . yes
C(5) C(6) C(7) 121.5(1) . . . yes
C(2) C(7) C(6) 119.5(2) . . . yes
C(2) C(7) C(8) 119.0(2) . . . yes
C(6) C(7) C(8) 121.4(1) . . . yes
Ag(1) C(8) C(7) 105.31(10) 2_666 . . yes
Ag(1) C(8) C(9) 70.68(9) 2_666 . . yes
Ag(2) C(8) C(7) 112.1(1) 2_666 . . yes
Ag(2) C(8) C(9) 76.6(1) 2_666 . . yes
C(7) C(8) C(9) 125.1(2) . . . yes
Ag(1) C(9) C(8) 76.13(10) 2_666 . . yes
Ag(1) C(9) C(10) 104.7(1) 2_666 . . yes
Ag(2) C(9) C(8) 69.7(1) 2_666 . . yes
Ag(2) C(9) C(10) 98.4(1) 2_666 . . yes
C(8) C(9) C(10) 124.8(2) . . . yes
C(9) C(10) C(11) 122.7(1) . . . yes
C(9) C(10) C(12) 118.9(2) . . . yes
C(11) C(10) C(12) 118.2(2) . . . yes
C(10) C(11) C(12) 121.0(1) . . 2_567 yes
C(10) C(12) C(11) 120.7(2) . . 2_567 yes
C(2) C(1) H(1) 111(1) . . . no
C(2) C(1) H(2) 111(1) . . . no
C(2) C(1) H(3) 112(1) . . . no
H(1) C(1) H(2) 110(2) . . . no
H(1) C(1) H(3) 106(2) . . . no
H(2) C(1) H(3) 106(2) . . . no
C(2) C(3) H(4) 118(1) . . . no
C(4) C(3) H(4) 120(1) . . . no
C(3) C(4) H(5) 119(1) . . . no
C(5) C(4) H(5) 121(1) . . . no
C(4) C(5) H(6) 123(1) . . . no
C(6) C(5) H(6) 116(1) . . . no
C(5) C(6) H(7) 118(1) . . . no
C(7) C(6) H(7) 119(1) . . . no
C(7) C(8) H(8) 116(1) . . . no
C(9) C(8) H(8) 117(1) . . . no
C(8) C(9) H(9) 120(1) . . . no
C(10) C(9) H(9) 114(1) . . . no
C(10) C(11) H(10) 119(1) . . . no
C(10) C(12) H(11) 120(1) . . . no
C(12) C(11) H(10) 119.5 2_567 . . no
C(11) C(12) H(11) 119.0 2_567 . . no
Ag(1) C(3) H(4) 88.1 . . . no
Ag(1) C(4) H(5) 87.8 . . . no
Ag(2) C(4) H(5) 81.9 . . . no
Ag(1) C(8) H(8) 102.8 2_666 . . no
Ag(2) C(8) H(8) 89.6 2_666 . . no
Ag(1) C(9) H(9) 98.5 2_666 . . no
Ag(2) C(9) H(9) 111.8 2_666 . . no

loop_
_geom_bond_atom_site_label_1
_geom_bond_atom_site_label_2
_geom_bond_distance
_geom_bond_site_symmetry_1
_geom_bond_site_symmetry_2
_geom_bond_publ_flag
Ag(1) O(1) 2.431(1) . . yes
Ag(1) O(3) 2.552(2) . 2_675 yes
Ag(1) C(3) 2.476(2) . . yes
Ag(1) C(4) 2.491(2) . . yes
Ag(1) C(8) 2.419(2) . 2_666 yes
Ag(1) C(9) 2.351(2) . 2_666 yes
Ag(2) O(1) 2.451(3) . . yes
Ag(2) C(4) 2.282(4) . . yes
Ag(2) C(8) 2.305(4) . 2_666 yes
Ag(2) C(9) 2.390(4) . 2_666 yes
Cl(1) O(1) 1.457(1) . . yes
Cl(1) O(2) 1.434(2) . . yes
Cl(1) O(3) 1.444(2) . . yes
Cl(1) O(4) 1.437(2) . . yes
C(1) C(2) 1.507(3) . . yes
C(2) C(3) 1.408(3) . . yes
C(2) C(7) 1.404(2) . . yes
C(3) C(4) 1.398(3) . . yes
C(4) C(5) 1.397(2) . . yes
C(5) C(6) 1.378(3) . . yes
C(6) C(7) 1.408(3) . . yes
C(7) C(8) 1.477(3) . . yes
C(8) C(9) 1.364(2) . . yes
C(9) C(10) 1.478(3) . . yes
C(10) C(11) 1.402(3) . . yes
C(10) C(12) 1.404(2) . . yes
C(11) C(12) 1.380(3) . 2_567 yes
C(1) H(1) 0.91(3) . . no
C(1) H(2) 0.96(3) . . no
C(1) H(3) 0.94(3) . . no
C(3) H(4) 0.95(3) . . no
C(4) H(5) 0.94(3) . . no
C(5) H(6) 1.04(3) . . no
C(6) H(7) 0.95(3) . . no
C(8) H(8) 0.98(3) . . no
C(9) H(9) 0.98(3) . . no
C(11) H(10) 0.92(3) . . no
C(12) H(11) 0.98(3) . . no

loop_
_geom_contact_atom_site_label_1
_geom_contact_atom_site_label_2
_geom_contact_distance
_geom_contact_site_symmetry_1
_geom_contact_site_symmetry_2
_geom_contact_publ_flag
Ag(1) O(3) 2.552(2) . 2_675 ?
Ag(2) O(1) 3.158(5) . 2_665 ?
Ag(2) O(2) 3.435(4) . 2_665 ?
O(1) O(1) 3.324(3) . 2_665 ?
O(1) C(4) 3.382(3) . 2_665 ?
O(2) C(5) 3.334(3) . 2_665 ?
O(2) C(8) 3.437(3) . 1_554 ?
O(2) C(6) 3.483(2) . 1_564 ?
O(2) C(11) 3.517(2) . 1_554 ?
O(4) C(12) 3.362(2) . 1_564 ?
O(4) C(11) 3.375(3) . 1_554 ?
O(4) C(9) 3.383(2) . 1_564 ?
O(4) C(12) 3.413(2) . 2_566 ?
C(3) C(9) 3.399(3) . 2_566 ?
C(3) C(12) 3.421(3) . 2_566 ?
C(3) C(10) 3.459(3) . 2_566 ?
C(4) C(10) 3.149(3) . 2_566 ?
C(4) C(12) 3.374(2) . 2_566 ?
C(4) C(9) 3.445(3) . 2_566 ?
C(4) C(11) 3.450(3) . 2_566 ?
